data_4314288
loop_
_publ_author_name
'F. Albert Cotton'
'Elizabeth A. Hillard'
'Carlos A. Murillo'
'Xiaoping Wang'

_publ_section_title
;
 New Chemistry of the Triply Bonded Divanadium (V24+) Unit and Reduction
 to an Unprecedented V23+ Core
;
_journal_name_full 'Inorganic Chemistry'
_journal_page_first 6063
_journal_page_last 6070
_journal_paper_doi 10.1021/ic034646e
_journal_volume 42
_journal_year 2003
_chemical_formula_moiety 'C52 H36 Cl8 N8 V2'
_chemical_formula_sum 'C52 H36 Cl8 N8 V2'
_chemical_formula_weight 1158.37
_chemical_melting_point ?
_chemical_name_systematic
;
 tetrakis(N,N'-di(p-chlorophenyl)formamidinate)divanadium(II,II)
;
_space_group_IT_number 70
_symmetry_cell_setting orthorhombic
_symmetry_space_group_name_Hall '-F 2uv 2vw'
_symmetry_space_group_name_H-M 'F d d d :2'
_atom_sites_solution_hydrogens geom
_atom_sites_solution_primary direct
_atom_sites_solution_secondary difmap
_audit_creation_method SHELXL-97
_cell_angle_alpha 90.00
_cell_angle_beta 90.00
_cell_angle_gamma 90.00
_cell_formula_units_Z 16
_cell_length_a 26.5959(17)
_cell_length_b 27.2378(17)
_cell_length_c 29.7981(19)
_cell_measurement_reflns_used 6873
_cell_measurement_temperature 273(2)
_cell_measurement_theta_max 24.974
_cell_measurement_theta_min 2.54
_cell_volume 21586(2)
_computing_cell_refinement 'Bruker SAINT'
_computing_data_collection 'Bruker SMART'
_computing_data_reduction 'Bruker SAINT'
_computing_molecular_graphics 'SHELTXL v5.05 (Siemens, 1996)'
_computing_publication_material 'SHELXL-97 (Sheldrick, 1997)'
_computing_structure_refinement 'SHELXL-97 (Sheldrick, 1997)'
_computing_structure_solution 'SHELXS-97 (Sheldrick, 1990)'
_diffrn_ambient_temperature 273(2)
_diffrn_measured_fraction_theta_full 0.999
_diffrn_measured_fraction_theta_max 0.999
_diffrn_measurement_device_type 'Bruker SMART area detector'
_diffrn_measurement_method /w-scans
_diffrn_radiation_monochromator graphite
_diffrn_radiation_source 'normal-focus sealed tube'
_diffrn_radiation_type MoK\a
_diffrn_radiation_wavelength 0.71073
_diffrn_reflns_av_R_equivalents 0.0361
_diffrn_reflns_av_sigmaI/netI 0.0255
_diffrn_reflns_limit_h_max 31
_diffrn_reflns_limit_h_min -19
_diffrn_reflns_limit_k_max 32
_diffrn_reflns_limit_k_min -31
_diffrn_reflns_limit_l_max 35
_diffrn_reflns_limit_l_min -32
_diffrn_reflns_number 27664
_diffrn_reflns_theta_full 25.02
_diffrn_reflns_theta_max 25.02
_diffrn_reflns_theta_min 2.03
_diffrn_standards_decay_% 0
_diffrn_standards_number 'none (area detector data)'
_exptl_absorpt_coefficient_mu 0.786
_exptl_absorpt_correction_T_max 0.8424
_exptl_absorpt_correction_T_min 0.8100
_exptl_absorpt_correction_type multi-scan
_exptl_absorpt_process_details SADABS
_exptl_crystal_colour block
_exptl_crystal_density_diffrn 1.426
_exptl_crystal_density_meas ?
_exptl_crystal_density_method 'not measured'
_exptl_crystal_description red
_exptl_crystal_F_000 9376
_exptl_crystal_size_max 0.28
_exptl_crystal_size_mid 0.24
_exptl_crystal_size_min 0.23
_refine_diff_density_max 0.469
_refine_diff_density_min -0.334
_refine_diff_density_rms 0.051
_refine_ls_extinction_method none
_refine_ls_goodness_of_fit_ref 1.026
_refine_ls_hydrogen_treatment noref
_refine_ls_matrix_type full
_refine_ls_number_parameters 318
_refine_ls_number_reflns 4772
_refine_ls_number_restraints 0
_refine_ls_restrained_S_all 1.026
_refine_ls_R_factor_all 0.0603
_refine_ls_R_factor_gt 0.0369
_refine_ls_shift/su_max 0.001
_refine_ls_shift/su_mean 0.000
_refine_ls_structure_factor_coef Fsqd
_refine_ls_weighting_details 'calc w=1/[\s^2^(Fo^2^)+(0.0399P)^2^+74.0101P] where P=(Fo^2^+2Fc^2^)/3'
_refine_ls_weighting_scheme calc
_refine_ls_wR_factor_gt 0.0860
_refine_ls_wR_factor_ref 0.0997
_reflns_number_gt 3467
_reflns_number_total 4772
_reflns_threshold_expression I>2sigma(I)
_cod_data_source_file ic034646esi20030610_035606_4.cif
_cod_data_source_block compound3
_cod_depositor_comments
;
The following automatic conversions were performed:

'_chemical_melting_point' value 'not measured' was changed to '?' -
the value is undefined or not given.

Automatic conversion script
Id: cif_fix_values 1569 2011-02-09 13:29:24Z adriana 

The following automatic conversions were performed:

'_exptl_crystal_density_meas' value 'not measured' was changed to '?'
- the value is perceived as not measured.

Automatic conversion script
Id: cif_fix_values 3008 2015-01-20 13:52:24Z robertas 
;
_cod_original_sg_symbol_H-M 'F d d d'
_cod_database_code 4314288

loop_
_symmetry_equiv_pos_as_xyz
'x, y, z'
'-x+3/4, -y+3/4, z'
'-x+3/4, y, -z+3/4'
'x, -y+3/4, -z+3/4'
'x, y+1/2, z+1/2'
'-x+3/4, -y+5/4, z+1/2'
'-x+3/4, y+1/2, -z+5/4'
'x, -y+5/4, -z+5/4'
'x+1/2, y, z+1/2'
'-x+5/4, -y+3/4, z+1/2'
'-x+5/4, y, -z+5/4'
'x+1/2, -y+3/4, -z+5/4'
'x+1/2, y+1/2, z'
'-x+5/4, -y+5/4, z'
'-x+5/4, y+1/2, -z+3/4'
'x+1/2, -y+5/4, -z+3/4'
'-x, -y, -z'
'x-3/4, y-3/4, -z'
'x-3/4, -y, z-3/4'
'-x, y-3/4, z-3/4'
'-x, -y+1/2, -z+1/2'
'x-3/4, y-1/4, -z+1/2'
'x-3/4, -y+1/2, z-1/4'
'-x, y-1/4, z-1/4'
'-x+1/2, -y, -z+1/2'
'x-1/4, y-3/4, -z+1/2'
'x-1/4, -y, z-1/4'
'-x+1/2, y-3/4, z-1/4'
'-x+1/2, -y+1/2, -z'
'x-1/4, y-1/4, -z'
'x-1/4, -y+1/2, z-3/4'
'-x+1/2, y-1/4, z-3/4'

loop_
_atom_site_label
_atom_site_type_symbol
_atom_site_fract_x
_atom_site_fract_y
_atom_site_fract_z
_atom_site_U_iso_or_equiv
_atom_site_adp_type
_atom_site_occupancy
_atom_site_symmetry_multiplicity
_atom_site_calc_flag
_atom_site_refinement_flags
_atom_site_disorder_assembly
_atom_site_disorder_group
V1 V 0.1250 0.58876(2) 0.1250 0.02582(15) Uani 1 2 d S . .
V2 V 0.6250 0.58862(2) 0.1250 0.02981(16) Uani 1 2 d S . .
Cl1 Cl -0.07044(4) 0.41414(3) 0.05138(3) 0.0740(3) Uani 1 1 d . . .
Cl2 Cl 0.21838(4) 0.39487(3) -0.02206(3) 0.0801(3) Uani 1 1 d . . .
Cl3 Cl 0.44181(5) 0.39374(3) 0.08863(4) 0.0861(4) Uani 1 1 d . . .
Cl4 Cl 0.66235(4) 0.39937(4) -0.04868(5) 0.0972(4) Uani 1 1 d . . .
N1 N 0.06485(8) 0.58489(8) 0.07856(7) 0.0336(5) Uani 1 1 d . . .
N2 N 0.17617(8) 0.58140(7) 0.07319(7) 0.0334(5) Uani 1 1 d . . .
N3 N 0.54610(9) 0.58272(8) 0.12425(7) 0.0358(5) Uani 1 1 d . . .
N4 N 0.62556(9) 0.58258(7) 0.05405(7) 0.0346(5) Uani 1 1 d . . .
C1 C 0.03240(11) 0.54420(9) 0.07126(9) 0.0348(6) Uani 1 1 d . . .
C2 C -0.01765(11) 0.54606(11) 0.08481(10) 0.0434(7) Uani 1 1 d . . .
H2A H -0.0301 0.5745 0.0980 0.052 Uiso 1 1 calc R . .
C3 C -0.04920(13) 0.50606(11) 0.07887(11) 0.0513(8) Uani 1 1 d . . .
H3A H -0.0827 0.5076 0.0878 0.062 Uiso 1 1 calc R . .
C4 C -0.03031(13) 0.46412(11) 0.05963(10) 0.0484(8) Uani 1 1 d . . .
C5 C 0.01888(13) 0.46090(10) 0.04645(10) 0.0473(8) Uani 1 1 d . . .
H5A H 0.0312 0.4321 0.0339 0.057 Uiso 1 1 calc R . .
C6 C 0.05022(12) 0.50117(10) 0.05209(9) 0.0423(7) Uani 1 1 d . . .
H6A H 0.0836 0.4993 0.0429 0.051 Uiso 1 1 calc R . .
C7 C 0.19890(10) 0.62248(10) 0.06136(9) 0.0355(6) Uani 1 1 d . . .
H7A H 0.2250 0.6214 0.0406 0.043 Uiso 1 1 calc R . .
C8 C 0.18630(10) 0.53756(9) 0.04940(9) 0.0346(6) Uani 1 1 d . . .
C9 C 0.19100(11) 0.53625(11) 0.00289(9) 0.0437(7) Uani 1 1 d . . .
H9A H 0.1882 0.5651 -0.0136 0.052 Uiso 1 1 calc R . .
C10 C 0.19987(13) 0.49228(12) -0.01909(10) 0.0528(9) Uani 1 1 d . . .
H10A H 0.2031 0.4916 -0.0502 0.063 Uiso 1 1 calc R . .
C11 C 0.20383(12) 0.44975(11) 0.00522(11) 0.0488(8) Uani 1 1 d . . .
C12 C 0.19785(12) 0.44961(10) 0.05121(10) 0.0470(8) Uani 1 1 d . . .
H12A H 0.1997 0.4204 0.0673 0.056 Uiso 1 1 calc R . .
C13 C 0.18901(11) 0.49352(10) 0.07288(10) 0.0401(7) Uani 1 1 d . . .
H13A H 0.1848 0.4937 0.1039 0.048 Uiso 1 1 calc R . .
C15 C 0.51853(11) 0.53878(10) 0.11726(9) 0.0388(7) Uani 1 1 d . . .
C16 C 0.53361(11) 0.49590(10) 0.13805(9) 0.0395(7) Uani 1 1 d . . .
H16A H 0.5602 0.4969 0.1583 0.047 Uiso 1 1 calc R . .
C17 C 0.51035(12) 0.45160(10) 0.12962(10) 0.0443(7) Uani 1 1 d . . .
H17A H 0.5214 0.4232 0.1439 0.053 Uiso 1 1 calc R . .
C18 C 0.47113(14) 0.44964(11) 0.10036(12) 0.0560(9) Uani 1 1 d . . .
C19 C 0.45474(17) 0.49127(14) 0.07970(17) 0.0988(18) Uani 1 1 d . . .
H19A H 0.4279 0.4899 0.0598 0.119 Uiso 1 1 calc R . .
C20 C 0.47826(16) 0.53582(13) 0.08845(14) 0.0825(14) Uani 1 1 d . . .
H20A H 0.4665 0.5642 0.0746 0.099 Uiso 1 1 calc R . .
C21 C 0.6250 0.6250 0.03266(12) 0.0338(8) Uani 1 2 d S . .
H21A H 0.6250 0.6250 0.0015 0.041 Uiso 1 2 calc SR . .
C22 C 0.63349(10) 0.53962(10) 0.02790(9) 0.0341(6) Uani 1 1 d . . .
C23 C 0.60903(12) 0.49642(11) 0.03872(10) 0.0475(8) Uani 1 1 d . . .
H23A H 0.5861 0.4964 0.0623 0.057 Uiso 1 1 calc R . .
C24 C 0.61757(12) 0.45340(11) 0.01561(11) 0.0503(8) Uani 1 1 d . . .
H24A H 0.6009 0.4247 0.0235 0.060 Uiso 1 1 calc R . .
C25 C 0.65111(12) 0.45371(11) -0.01928(12) 0.0521(8) Uani 1 1 d . . .
C26 C 0.67574(12) 0.49601(12) -0.03125(12) 0.0586(9) Uani 1 1 d . . .
H26A H 0.6981 0.4959 -0.0553 0.070 Uiso 1 1 calc R . .
C27 C 0.66723(11) 0.53865(11) -0.00752(10) 0.0437(7) Uani 1 1 d . . .
H27A H 0.6844 0.5671 -0.0154 0.052 Uiso 1 1 calc R . .
C28 C 0.52169(15) 0.6250 0.1250 0.0380(9) Uani 1 2 d S . .
H28A H 0.4867 0.6250 0.1250 0.046 Uiso 1 2 calc SR . .

loop_
_atom_site_aniso_label
_atom_site_aniso_U_11
_atom_site_aniso_U_22
_atom_site_aniso_U_33
_atom_site_aniso_U_23
_atom_site_aniso_U_13
_atom_site_aniso_U_12
V1 0.0275(3) 0.0253(3) 0.0247(3) 0.000 0.0014(3) 0.000
V2 0.0369(4) 0.0274(3) 0.0251(3) 0.000 -0.0011(3) 0.000
Cl1 0.0874(7) 0.0552(5) 0.0794(6) 0.0024(4) -0.0125(5) -0.0405(5)
Cl2 0.1023(8) 0.0489(5) 0.0891(7) -0.0409(5) 0.0430(6) -0.0264(5)
Cl3 0.1018(8) 0.0510(5) 0.1056(8) 0.0112(5) -0.0400(7) -0.0333(6)
Cl4 0.0735(7) 0.0645(6) 0.1536(11) -0.0582(7) 0.0386(7) -0.0039(5)
N1 0.0358(13) 0.0295(12) 0.0354(12) 0.0014(9) -0.0074(10) -0.0038(10)
N2 0.0363(13) 0.0288(12) 0.0350(12) -0.0034(9) 0.0073(10) -0.0031(10)
N3 0.0384(13) 0.0330(12) 0.0361(12) 0.0054(10) -0.0007(11) -0.0020(10)
N4 0.0446(13) 0.0318(12) 0.0274(11) -0.0033(9) -0.0015(10) -0.0044(11)
C1 0.0418(17) 0.0306(14) 0.0322(14) 0.0069(11) -0.0117(13) -0.0066(13)
C2 0.0430(18) 0.0359(15) 0.0512(18) 0.0034(13) -0.0071(14) -0.0031(14)
C3 0.0449(19) 0.0497(19) 0.059(2) 0.0079(15) -0.0023(16) -0.0118(15)
C4 0.059(2) 0.0376(17) 0.0491(18) 0.0072(14) -0.0137(16) -0.0204(16)
C5 0.064(2) 0.0329(15) 0.0446(17) -0.0027(13) -0.0114(16) -0.0056(15)
C6 0.0479(18) 0.0375(16) 0.0414(16) -0.0001(13) -0.0086(14) -0.0035(14)
C7 0.0353(15) 0.0391(15) 0.0321(13) -0.0042(12) 0.0071(12) -0.0018(13)
C8 0.0310(15) 0.0332(14) 0.0397(15) -0.0081(12) 0.0080(12) -0.0057(12)
C9 0.0524(19) 0.0401(16) 0.0385(16) -0.0046(12) 0.0096(14) -0.0097(14)
C10 0.063(2) 0.0548(19) 0.0406(17) -0.0187(15) 0.0189(15) -0.0196(17)
C11 0.051(2) 0.0378(16) 0.057(2) -0.0226(14) 0.0201(16) -0.0164(15)
C12 0.055(2) 0.0329(15) 0.0536(19) -0.0076(13) 0.0115(16) -0.0077(14)
C13 0.0457(18) 0.0351(15) 0.0396(15) -0.0070(12) 0.0087(14) -0.0054(13)
C15 0.0393(16) 0.0362(15) 0.0408(16) 0.0086(12) -0.0017(13) -0.0041(13)
C16 0.0434(17) 0.0386(16) 0.0365(15) -0.0005(12) -0.0066(13) 0.0021(13)
C17 0.058(2) 0.0325(15) 0.0429(17) 0.0053(13) -0.0032(15) -0.0002(14)
C18 0.059(2) 0.0403(17) 0.068(2) 0.0089(16) -0.0169(18) -0.0166(16)
C19 0.097(3) 0.057(2) 0.143(4) 0.035(3) -0.083(3) -0.028(2)
C20 0.090(3) 0.046(2) 0.111(3) 0.036(2) -0.062(3) -0.020(2)
C21 0.039(2) 0.037(2) 0.0254(18) 0.000 0.000 -0.0013(18)
C22 0.0353(16) 0.0371(14) 0.0299(13) -0.0022(11) -0.0092(12) 0.0023(12)
C23 0.062(2) 0.0418(17) 0.0392(16) -0.0077(13) 0.0089(15) -0.0113(15)
C24 0.052(2) 0.0399(16) 0.059(2) -0.0089(14) -0.0002(16) -0.0083(15)
C25 0.0376(18) 0.0445(18) 0.074(2) -0.0227(16) -0.0009(17) 0.0045(15)
C26 0.0421(19) 0.057(2) 0.077(2) -0.0196(18) 0.0204(17) 0.0023(16)
C27 0.0313(16) 0.0408(16) 0.0590(19) -0.0023(14) 0.0066(14) 0.0004(13)
C28 0.036(2) 0.040(2) 0.038(2) 0.0078(18) 0.000 0.000

loop_
_atom_type_symbol
_atom_type_description
_atom_type_scat_dispersion_real
_atom_type_scat_dispersion_imag
_atom_type_scat_source
C C 0.0033 0.0016 'International Tables Vol C Tables 4.2.6.8 and 6.1.1.4'
H H 0.0000 0.0000 'International Tables Vol C Tables 4.2.6.8 and 6.1.1.4'
N N 0.0061 0.0033 'International Tables Vol C Tables 4.2.6.8 and 6.1.1.4'
Cl Cl 0.1484 0.1585 'International Tables Vol C Tables 4.2.6.8 and 6.1.1.4'
V V 0.3005 0.5294 'International Tables Vol C Tables 4.2.6.8 and 6.1.1.4'

loop_
_geom_angle_atom_site_label_1
_geom_angle_atom_site_label_2
_geom_angle_atom_site_label_3
_geom_angle
_geom_angle_site_symmetry_1
_geom_angle_site_symmetry_3
_geom_angle_publ_flag
V1 V1 N2 95.56(6) 14_455 11_454 ?
V1 V1 N2 95.56(6) 14_455 . ?
N2 V1 N2 168.88(12) 11_454 . ?
V1 V1 N1 92.86(6) 14_455 11_454 ?
N2 V1 N1 90.25(9) 11_454 11_454 ?
N2 V1 N1 89.19(9) . 11_454 ?
V1 V1 N1 92.86(6) 14_455 . ?
N2 V1 N1 89.19(9) 11_454 . ?
N2 V1 N1 90.25(9) . . ?
N1 V1 N1 174.29(11) 11_454 . ?
V2 V2 N3 94.38(6) 14 . ?
V2 V2 N3 94.38(6) 14 11_554 ?
N3 V2 N3 171.24(12) . 11_554 ?
V2 V2 N4 94.45(6) 14 . ?
N3 V2 N4 89.46(9) . . ?
N3 V2 N4 89.86(9) 11_554 . ?
V2 V2 N4 94.45(6) 14 11_554 ?
N3 V2 N4 89.86(9) . 11_554 ?
N3 V2 N4 89.46(9) 11_554 11_554 ?
N4 V2 N4 171.10(11) . 11_554 ?
C7 N1 C1 117.2(2) 14_455 . ?
C7 N1 V1 114.76(17) 14_455 . ?
C1 N1 V1 126.70(16) . . ?
C7 N2 C8 119.7(2) . . ?
C7 N2 V1 114.75(17) . . ?
C8 N2 V1 125.54(17) . . ?
C28 N3 C15 118.9(3) . . ?
C28 N3 V2 115.0(2) . . ?
C15 N3 V2 125.54(18) . . ?
C21 N4 C22 117.2(2) . . ?
C21 N4 V2 114.42(18) . . ?
C22 N4 V2 127.69(17) . . ?
C6 C1 C2 118.5(3) . . ?
C6 C1 N1 120.9(3) . . ?
C2 C1 N1 120.5(3) . . ?
C3 C2 C1 120.9(3) . . ?
C4 C3 C2 119.0(3) . . ?
C5 C4 C3 121.5(3) . . ?
C5 C4 Cl1 119.6(3) . . ?
C3 C4 Cl1 118.9(3) . . ?
C4 C5 C6 119.3(3) . . ?
C1 C6 C5 120.8(3) . . ?
N2 C7 N1 121.0(2) . 14_455 ?
C13 C8 C9 118.3(2) . . ?
C13 C8 N2 119.1(2) . . ?
C9 C8 N2 122.5(2) . . ?
C10 C9 C8 120.5(3) . . ?
C11 C10 C9 119.6(3) . . ?
C10 C11 C12 121.3(3) . . ?
C10 C11 Cl2 119.7(2) . . ?
C12 C11 Cl2 119.1(2) . . ?
C13 C12 C11 118.8(3) . . ?
C12 C13 C8 121.4(3) . . ?
C20 C15 C16 117.2(3) . . ?
C20 C15 N3 122.9(3) . . ?
C16 C15 N3 119.8(2) . . ?
C17 C16 C15 121.9(3) . . ?
C18 C17 C16 119.7(3) . . ?
C17 C18 C19 120.1(3) . . ?
C17 C18 Cl3 120.3(2) . . ?
C19 C18 Cl3 119.5(3) . . ?
C18 C19 C20 119.9(3) . . ?
C15 C20 C19 121.3(3) . . ?
N4 C21 N4 122.3(3) . 14 ?
C23 C22 C27 117.8(3) . . ?
C23 C22 N4 120.2(2) . . ?
C27 C22 N4 122.0(2) . . ?
C24 C23 C22 122.0(3) . . ?
C25 C24 C23 118.8(3) . . ?
C24 C25 C26 120.9(3) . . ?
C24 C25 Cl4 119.2(3) . . ?
C26 C25 Cl4 120.0(3) . . ?
C25 C26 C27 119.7(3) . . ?
C26 C27 C22 120.9(3) . . ?
N3 C28 N3 121.2(4) 8_554 . ?

loop_
_geom_bond_atom_site_label_1
_geom_bond_atom_site_label_2
_geom_bond_distance
_geom_bond_site_symmetry_2
_geom_bond_publ_flag
V1 V1 1.9742(11) 14_455 ?
V1 N2 2.068(2) 11_454 ?
V1 N2 2.068(2) . ?
V1 N1 2.118(2) 11_454 ?
V1 N1 2.118(2) . ?
V2 V2 1.9820(12) 14 ?
V2 N3 2.105(2) . ?
V2 N3 2.105(2) 11_554 ?
V2 N4 2.121(2) . ?
V2 N4 2.121(2) 11_554 ?
Cl1 C4 1.747(3) . ?
Cl2 C11 1.745(3) . ?
Cl3 C18 1.746(3) . ?
Cl4 C25 1.746(3) . ?
N1 C7 1.321(3) 14_455 ?
N1 C1 1.421(3) . ?
N2 C7 1.320(3) . ?
N2 C8 1.415(3) . ?
N3 C28 1.322(3) . ?
N3 C15 1.419(3) . ?
N4 C21 1.320(3) . ?
N4 C22 1.421(3) . ?
C1 C6 1.387(4) . ?
C1 C2 1.392(4) . ?
C2 C3 1.387(4) . ?
C3 C4 1.373(4) . ?
C4 C5 1.369(5) . ?
C5 C6 1.388(4) . ?
C7 N1 1.321(3) 14_455 ?
C8 C13 1.390(4) . ?
C8 C9 1.392(4) . ?
C9 C10 1.385(4) . ?
C10 C11 1.370(4) . ?
C11 C12 1.380(4) . ?
C12 C13 1.380(4) . ?
C15 C20 1.375(4) . ?
C15 C16 1.382(4) . ?
C16 C17 1.379(4) . ?
C17 C18 1.361(4) . ?
C18 C19 1.362(5) . ?
C19 C20 1.390(5) . ?
C21 N4 1.320(3) 14 ?
C22 C23 1.383(4) . ?
C22 C27 1.386(4) . ?
C23 C24 1.378(4) . ?
C24 C25 1.370(4) . ?
C25 C26 1.373(5) . ?
C26 C27 1.378(4) . ?
C28 N3 1.322(3) 8_554 ?
